data_7053919
loop_
_publ_author_name
'Saraswatula, Viswanadha G.'
'Saha, Binoy K.'

_publ_section_title
;
 The effect of temperature on interhalogen interactions in a series of
 isostructural organic systems
;
_journal_issue 3
_journal_name_full 'New Journal of Chemistry'
_journal_page_first 897
_journal_paper_doi 10.1039/c3nj01395b
_journal_volume 38
_journal_year 2014
_chemical_formula_moiety 'C33 H33 Cl3 O3'
_chemical_formula_sum 'C33 H33 Cl3 O3'
_chemical_formula_weight 583.94
_chemical_name_common 'Cl-gf, 298 K'
_chemical_name_systematic
;
2,4,6-triethyl-1,3,5-tris(4-chlorophenoxy)methylbenzene 
;
_space_group_crystal_system monoclinic
_space_group_IT_number 14
_space_group_name_Hall '-P 2yab'
_space_group_name_H-M_alt 'P 1 21/a 1'
_symmetry_space_group_name_Hall '-P 2yab'
_symmetry_space_group_name_H-M 'P 1 21/a 1'
_atom_sites_solution_hydrogens geom
_atom_sites_solution_primary direct
_atom_sites_solution_secondary difmap
_audit_creation_date 2013-12-24
_audit_creation_method
;
Olex2 1.2
(compiled 2013.11.15 svn.r2834 for OlexSys, GUI svn.r4720)
;
_cell_angle_alpha 90.00
_cell_angle_beta 110.676(5)
_cell_angle_gamma 90.00
_cell_formula_units_Z 12
_cell_length_a 25.0300(11)
_cell_length_b 13.4909(5)
_cell_length_c 28.9380(11)
_cell_measurement_reflns_used 8170
_cell_measurement_temperature 298(2)
_cell_measurement_theta_max 29.1435
_cell_measurement_theta_min 4.0014
_cell_volume 9142.3(7)
_computing_cell_refinement
;
CrysAlisPro, Agilent Technologies,
Version 1.171.36.21 (release 14-08-2012 CrysAlis171 .NET)
(compiled Sep 14 2012,17:21:16)
;
_computing_data_collection
;
CrysAlisPro, Agilent Technologies,
Version 1.171.36.21 (release 14-08-2012 CrysAlis171 .NET)
(compiled Sep 14 2012,17:21:16)
;
_computing_data_reduction
;
CrysAlisPro, Agilent Technologies,
Version 1.171.36.21 (release 14-08-2012 CrysAlis171 .NET)
(compiled Sep 14 2012,17:21:16)
;
_computing_molecular_graphics 'Olex2 (Dolomanov et al., 2009)'
_computing_publication_material 'Olex2 (Dolomanov et al., 2009)'
_computing_structure_refinement 'ShelXL (Sheldrick, 2008)'
_computing_structure_solution 'ShelXS (Sheldrick, 2008)'
_diffrn_ambient_temperature 298(2)
_diffrn_detector_area_resol_mean 15.9821
_diffrn_measured_fraction_theta_full 0.994
_diffrn_measured_fraction_theta_max 0.880
_diffrn_measurement_device_type 'Xcalibur, Eos'
_diffrn_measurement_method '\w scans'
_diffrn_orient_matrix_UB_11 0.0026399000
_diffrn_orient_matrix_UB_12 0.0504312000
_diffrn_orient_matrix_UB_13 -0.0057946000
_diffrn_orient_matrix_UB_21 -0.0272037000
_diffrn_orient_matrix_UB_22 -0.0021777000
_diffrn_orient_matrix_UB_23 -0.0190440000
_diffrn_orient_matrix_UB_31 -0.0130592000
_diffrn_orient_matrix_UB_32 0.0147196000
_diffrn_orient_matrix_UB_33 0.0170299000
_diffrn_radiation_monochromator graphite
_diffrn_radiation_type MoK\a
_diffrn_radiation_wavelength 0.71073
_diffrn_reflns_av_R_equivalents 0.0692
_diffrn_reflns_av_unetI/netI 0.0859
_diffrn_reflns_limit_h_max 33
_diffrn_reflns_limit_h_min -33
_diffrn_reflns_limit_k_max 17
_diffrn_reflns_limit_k_min -17
_diffrn_reflns_limit_l_max 37
_diffrn_reflns_limit_l_min -38
_diffrn_reflns_number 74716
_diffrn_reflns_theta_full 25.00
_diffrn_reflns_theta_max 29.21
_diffrn_reflns_theta_min 4.03
_diffrn_source 'Enhance (Mo) X-ray Source'
_exptl_absorpt_coefficient_mu 0.332
_exptl_absorpt_correction_T_max 1.00000
_exptl_absorpt_correction_T_min 0.95901
_exptl_absorpt_correction_type multi-scan
_exptl_absorpt_process_details
;
CrysAlisPro, Agilent Technologies,
Version 1.171.36.21 (release 14-08-2012 CrysAlis171 .NET)
(compiled Sep 14 2012,17:21:16)
Empirical absorption correction using spherical harmonics,
 implemented in SCALE3 ABSPACK scaling algorithm.
;
_exptl_crystal_colour colourless
_exptl_crystal_colour_primary colourless
_exptl_crystal_density_diffrn 1.273
_exptl_crystal_density_method 'not measured'
_exptl_crystal_description block
_exptl_crystal_F_000 3672
_exptl_crystal_size_max 0.6
_exptl_crystal_size_mid 0.6
_exptl_crystal_size_min 0.5
_refine_diff_density_max 0.413
_refine_diff_density_min -0.320
_refine_diff_density_rms 0.044
_refine_ls_extinction_coef 0.00000(10)
_refine_ls_extinction_expression Fc^*^=kFc[1+0.001xFc^2^\l^3^/sin(2\q)]^-1/4^
_refine_ls_extinction_method SHELXL
_refine_ls_goodness_of_fit_ref 1.017
_refine_ls_hydrogen_treatment constr
_refine_ls_matrix_type full
_refine_ls_number_parameters 1123
_refine_ls_number_reflns 21821
_refine_ls_number_restraints 0
_refine_ls_restrained_S_all 1.017
_refine_ls_R_factor_all 0.1864
_refine_ls_R_factor_gt 0.0710
_refine_ls_shift/su_max 0.554
_refine_ls_shift/su_mean 0.001
_refine_ls_structure_factor_coef Fsqd
_refine_ls_weighting_details 'calc w=1/[\s^2^(Fo^2^)+(0.0810P)^2^+0.5090P] where P=(Fo^2^+2Fc^2^)/3'
_refine_ls_weighting_scheme calc
_refine_ls_wR_factor_gt 0.1684
_refine_ls_wR_factor_ref 0.2235
_reflns_number_gt 9005
_reflns_number_total 21821
_reflns_threshold_expression >2sigma(I)
_cod_data_source_file c3nj01395b.txt
_cod_data_source_block Cl-gf-298K
_cod_original_cell_volume 9142.3(6)
_cod_database_code 7053919

loop_
_space_group_symop_id
_space_group_symop_operation_xyz
1 'x, y, z'
2 '-x+1/2, y+1/2, -z'
3 '-x, -y, -z'
4 'x-1/2, -y-1/2, z'

loop_
_atom_site_label
_atom_site_type_symbol
_atom_site_fract_x
_atom_site_fract_y
_atom_site_fract_z
_atom_site_U_iso_or_equiv
_atom_site_adp_type
_atom_site_occupancy
_atom_site_symmetry_multiplicity
_atom_site_calc_flag
_atom_site_disorder_assembly
_atom_site_disorder_group
_atom_site_refinement_flags_posn
Cl4 Cl 0.39898(7) 0.00776(8) 0.14653(4) 0.1380(6) Uani 1 1 d . . .
Cl2 Cl 0.40912(6) 0.00803(7) 0.48351(4) 0.1009(4) Uani 1 1 d . . .
Cl7 Cl 0.60672(7) 0.99618(7) 0.18853(4) 0.1282(6) Uani 1 1 d . . .
Cl9 Cl 0.71881(5) 0.18256(9) -0.18171(4) 0.0950(4) Uani 1 1 d . . .
Cl3 Cl 0.28699(5) 0.81644(8) 0.85685(4) 0.0876(3) Uani 1 1 d . . .
Cl5 Cl 0.26652(5) 0.84702(8) 0.50498(4) 0.0946(4) Uani 1 1 d . . .
Cl1 Cl 0.77276(5) 1.03178(9) 0.72814(5) 0.1100(4) Uani 1 1 d . . .
Cl6 Cl 0.78329(5) 1.04605(10) 0.39156(5) 0.1097(4) Uani 1 1 d . . .
Cl8 Cl 0.22017(5) -0.05432(11) -0.05896(5) 0.1200(5) Uani 1 1 d . . .
O3 O 0.38781(8) 0.70867(16) 0.70893(7) 0.0569(6) Uani 1 1 d . . .
O9 O 0.60870(9) 0.30519(17) -0.04267(8) 0.0652(6) Uani 1 1 d . . .
O5 O 0.38220(9) 0.70794(18) 0.37262(8) 0.0640(6) Uani 1 1 d . . .
O1 O 0.57420(9) 0.76685(16) 0.65826(8) 0.0604(6) Uani 1 1 d . . .
O8 O 0.41115(11) 0.22503(18) -0.00428(9) 0.0744(7) Uani 1 1 d A . .
C28 C 0.36116(12) 0.7357(2) 0.74141(11) 0.0452(7) Uani 1 1 d . . .
C80 C 0.63783(14) 0.2744(2) -0.07262(12) 0.0519(8) Uani 1 1 d . . .
O4 O 0.41934(10) 0.41535(16) 0.22215(9) 0.0687(6) Uani 1 1 d B . .
O2 O 0.43913(9) 0.41088(16) 0.56576(8) 0.0622(6) Uani 1 1 d . . .
C47 C 0.35172(13) 0.7420(2) 0.40082(11) 0.0496(8) Uani 1 1 d . . .
O6 O 0.58623(11) 0.78068(17) 0.34094(9) 0.0727(7) Uani 1 1 d B . .
C46 C 0.35990(13) 0.7228(2) 0.32004(11) 0.0539(8) Uani 1 1 d . . .
H46A H 0.3522 0.7925 0.3121 0.065 Uiso 1 1 calc . . R
H46B H 0.3249 0.6856 0.3049 0.065 Uiso 1 1 calc . . R
O7 O 0.58030(10) 0.58377(16) 0.11946(8) 0.0684(6) Uani 1 1 d A . .
C79 C 0.63324(13) 0.2850(2) 0.00953(10) 0.0548(8) Uani 1 1 d . . .
H79A H 0.6688 0.3209 0.0243 0.066 Uiso 1 1 calc . . R
H79B H 0.6406 0.2147 0.0154 0.066 Uiso 1 1 calc . . R
C35 C 0.45100(13) 0.7483(2) 0.30389(10) 0.0482(7) Uani 1 1 d . . .
C48 C 0.29878(13) 0.7860(2) 0.38177(12) 0.0537(8) Uani 1 1 d . . .
H48 H 0.2809 0.7940 0.3479 0.064 Uiso 1 1 calc . . R
C27 C 0.36065(12) 0.7370(2) 0.65814(10) 0.0492(8) Uani 1 1 d . . .
H27A H 0.3570 0.8085 0.6553 0.059 Uiso 1 1 calc . . R
H27B H 0.3229 0.7079 0.6446 0.059 Uiso 1 1 calc . . R
C67 C 0.58931(13) 0.3197(2) 0.03051(10) 0.0497(8) Uani 1 1 d A . .
C68 C 0.54465(14) 0.2564(2) 0.02880(11) 0.0496(8) Uani 1 1 d . . .
C14 C 0.61987(13) 0.8303(2) 0.67211(12) 0.0521(8) Uani 1 1 d . . .
C61 C 0.41790(14) 0.3184(2) 0.20674(12) 0.0536(8) Uani 1 1 d . . .
C5 C 0.39783(12) 0.6996(2) 0.63072(10) 0.0423(7) Uani 1 1 d . . .
C87 C 0.36705(15) 0.1583(2) -0.01458(13) 0.0597(9) Uani 1 1 d . . .
C29 C 0.30897(13) 0.7819(2) 0.72787(11) 0.0506(8) Uani 1 1 d . . .
H29 H 0.2890 0.7971 0.6949 0.061 Uiso 1 1 calc . . R
C34 C 0.40637(13) 0.6855(2) 0.30244(10) 0.0475(7) Uani 1 1 d B . .
C6 C 0.44501(12) 0.7557(2) 0.63116(10) 0.0421(7) Uani 1 1 d . . .
C66 C 0.46123(15) 0.2514(2) 0.22554(12) 0.0585(8) Uani 1 1 d . . .
H66 H 0.4944 0.2700 0.2510 0.070 Uiso 1 1 calc . . R
C85 C 0.68987(13) 0.2275(2) -0.05630(12) 0.0560(8) Uani 1 1 d . . .
H85 H 0.7083 0.2146 -0.0229 0.067 Uiso 1 1 calc . . R
C21 C 0.42937(13) 0.3196(2) 0.54270(11) 0.0471(7) Uani 1 1 d . . .
C54 C 0.63178(14) 0.8429(2) 0.34979(13) 0.0560(8) Uani 1 1 d . . .
C95 C 0.54156(15) 0.7511(2) 0.11333(12) 0.0630(9) Uani 1 1 d . . .
H95 H 0.5084 0.7333 0.0875 0.076 Uiso 1 1 calc . . R
C40 C 0.45135(14) 0.8556(2) 0.31973(11) 0.0579(8) Uani 1 1 d B . .
H40A H 0.4905 0.8767 0.3363 0.070 Uiso 1 1 calc . . R
H40B H 0.4318 0.8605 0.3433 0.070 Uiso 1 1 calc . . R
C49 C 0.27245(14) 0.8185(2) 0.41432(14) 0.0616(9) Uani 1 1 d . . .
H49 H 0.2366 0.8481 0.4020 0.074 Uiso 1 1 calc . . R
C91 C 0.30952(18) 0.0395(3) 0.00683(14) 0.0852(12) Uani 1 1 d . . .
H91 H 0.3012 0.0029 0.0307 0.102 Uiso 1 1 calc . . R
C94 C 0.58326(14) 0.6818(2) 0.13383(12) 0.0519(8) Uani 1 1 d . . .
C81 C 0.61075(15) 0.2933(3) -0.12223(12) 0.0673(10) Uani 1 1 d . . .
H81 H 0.5756 0.3252 -0.1332 0.081 Uiso 1 1 calc . . R
C11 C 0.45596(14) 0.8567(2) 0.65485(11) 0.0544(8) Uani 1 1 d . . .
H11A H 0.4967 0.8695 0.6676 0.065 Uiso 1 1 calc . . R
H11B H 0.4424 0.8582 0.6824 0.065 Uiso 1 1 calc . . R
C26 C 0.47208(14) 0.2513(2) 0.56259(11) 0.0581(8) Uani 1 1 d . . .
H26 H 0.5049 0.2690 0.5887 0.070 Uiso 1 1 calc . . R
C33 C 0.39012(14) 0.7130(3) 0.79024(11) 0.0612(9) Uani 1 1 d . . .
H33 H 0.4253 0.6811 0.7993 0.073 Uiso 1 1 calc . . R
C96 C 0.54862(18) 0.8474(3) 0.13095(13) 0.0746(11) Uani 1 1 d . . .
H96 H 0.5200 0.8940 0.1171 0.090 Uiso 1 1 calc . . R
C56 C 0.69069(15) 0.9571(3) 0.32675(13) 0.0703(10) Uani 1 1 d . . .
H56 H 0.6993 0.9926 0.3027 0.084 Uiso 1 1 calc . . R
C30 C 0.28631(14) 0.8058(2) 0.76395(12) 0.0562(8) Uani 1 1 d . . .
H30 H 0.2509 0.8367 0.7551 0.067 Uiso 1 1 calc . . R
C72 C 0.59081(14) 0.4181(2) 0.04733(11) 0.0547(8) Uani 1 1 d . . .
C90 C 0.27684(16) 0.0288(3) -0.04195(15) 0.0727(10) Uani 1 1 d . . .
C25 C 0.46602(16) 0.1562(3) 0.54354(12) 0.0665(10) Uani 1 1 d . . .
H25 H 0.4950 0.1100 0.5568 0.080 Uiso 1 1 calc . . R
C52 C 0.37780(14) 0.7305(3) 0.45095(12) 0.0625(9) Uani 1 1 d . . .
H52 H 0.4135 0.7004 0.4635 0.075 Uiso 1 1 calc . . R
C73 C 0.54205(15) 0.1513(2) 0.00964(11) 0.0614(9) Uani 1 1 d A . .
H73A H 0.5593 0.1495 -0.0155 0.074 Uiso 1 1 calc . . R
H73B H 0.5024 0.1318 -0.0057 0.074 Uiso 1 1 calc . . R
C74 C 0.57259(18) 0.0766(3) 0.05029(14) 0.0880(12) Uani 1 1 d . . .
H74A H 0.5667 0.0108 0.0368 0.132 Uiso 1 1 calc A . GR
H74B H 0.5575 0.0813 0.0764 0.132 Uiso 1 1 calc . . GR
H74C H 0.6127 0.0909 0.0631 0.132 Uiso 1 1 calc . . GR
C44 C 0.35534(13) 0.5200(2) 0.28288(13) 0.0617(9) Uani 1 1 d B . .
H44A H 0.3415 0.5328 0.3097 0.074 Uiso 1 1 calc . . R
H44B H 0.3669 0.4510 0.2849 0.074 Uiso 1 1 calc . . R
C64 C 0.4069(2) 0.1289(3) 0.16929(13) 0.0739(11) Uani 1 1 d . . .
C98 C 0.63917(17) 0.8055(3) 0.18887(13) 0.0721(11) Uani 1 1 d . . .
H98 H 0.6724 0.8238 0.2144 0.087 Uiso 1 1 calc . . R
C92 C 0.35434(17) 0.1038(3) 0.02054(13) 0.0786(12) Uani 1 1 d . . .
H92 H 0.3765 0.1110 0.0538 0.094 Uiso 1 1 calc . . R
C65 C 0.45579(18) 0.1559(3) 0.20669(13) 0.0747(11) Uani 1 1 d . . .
H65 H 0.4853 0.1105 0.2194 0.090 Uiso 1 1 calc . . R
C83 C 0.68721(15) 0.2178(2) -0.13927(13) 0.0581(9) Uani 1 1 d . . .
C57 C 0.72464(14) 0.9658(3) 0.37580(14) 0.0644(9) Uani 1 1 d . . .
C55 C 0.64385(15) 0.8952(3) 0.31379(12) 0.0670(10) Uani 1 1 d . . .
H55 H 0.6205 0.8889 0.2808 0.080 Uiso 1 1 calc . . R
C50 C 0.29887(15) 0.8073(2) 0.46388(13) 0.0568(9) Uani 1 1 d . . .
C1 C 0.47994(12) 0.7193(2) 0.60643(11) 0.0460(7) Uani 1 1 d . . .
C84 C 0.71445(14) 0.1997(2) -0.09027(13) 0.0609(9) Uani 1 1 d . . .
H84 H 0.7498 0.1684 -0.0796 0.073 Uiso 1 1 calc . . R
C15 C 0.63398(15) 0.8924(3) 0.64031(12) 0.0673(10) Uani 1 1 d . . .
H15 H 0.6118 0.8927 0.6069 0.081 Uiso 1 1 calc . . R
C88 C 0.33404(17) 0.1463(3) -0.06368(13) 0.0700(10) Uani 1 1 d . . .
H88 H 0.3422 0.1827 -0.0877 0.084 Uiso 1 1 calc . . R
C32 C 0.36749(15) 0.7372(3) 0.82568(12) 0.0627(9) Uani 1 1 d . . .
H32 H 0.3872 0.7217 0.8586 0.075 Uiso 1 1 calc . . R
C17 C 0.71364(14) 0.9538(3) 0.70681(15) 0.0650(9) Uani 1 1 d . . .
C63 C 0.36335(18) 0.1954(3) 0.14992(13) 0.0772(11) Uani 1 1 d . . .
H63 H 0.3302 0.1765 0.1244 0.093 Uiso 1 1 calc . . R
C31 C 0.31575(14) 0.7842(2) 0.81216(12) 0.0546(8) Uani 1 1 d . . .
C99 C 0.63218(15) 0.7101(3) 0.17178(13) 0.0648(9) Uani 1 1 d . . .
H99 H 0.6608 0.6637 0.1859 0.078 Uiso 1 1 calc . . R
C24 C 0.41748(16) 0.1299(2) 0.50517(12) 0.0583(9) Uani 1 1 d . . .
C59 C 0.66621(16) 0.8521(3) 0.39853(13) 0.0679(10) Uani 1 1 d . . .
H59 H 0.6582 0.8162 0.4228 0.081 Uiso 1 1 calc . . R
C69B C 0.4974(3) 0.2923(5) 0.0414(3) 0.0501(16) Uani 0.717(12) 1 d A 3 .
C19 C 0.65297(15) 0.8316(3) 0.72125(13) 0.0661(10) Uani 1 1 d . . .
H19 H 0.6438 0.7901 0.7430 0.079 Uiso 1 1 calc . . R
C36A C 0.5012(3) 0.7086(5) 0.2979(3) 0.0461(17) Uani 0.609(17) 1 d B 1 .
C22 C 0.38150(13) 0.2942(2) 0.50299(11) 0.0533(8) Uani 1 1 d . . .
H22 H 0.3533 0.3412 0.4887 0.064 Uiso 1 1 calc . . R
C39 C 0.40666(13) 0.5855(2) 0.28898(11) 0.0495(8) Uani 1 1 d . . .
C12 C 0.42583(16) 0.9371(2) 0.61773(14) 0.0762(11) Uani 1 1 d . . .
H12A H 0.4340 1.0008 0.6335 0.114 Uiso 1 1 calc . . GR
H12B H 0.3854 0.9257 0.6059 0.114 Uiso 1 1 calc . . GR
H12C H 0.4392 0.9355 0.5905 0.114 Uiso 1 1 calc . . GR
C9 C 0.33330(13) 0.5499(2) 0.60550(12) 0.0591(9) Uani 1 1 d . . .
H9A H 0.3288 0.5581 0.6372 0.071 Uiso 1 1 calc . . R
H9B H 0.3402 0.4802 0.6016 0.071 Uiso 1 1 calc . . R
C97 C 0.5970(2) 0.8742(3) 0.16825(13) 0.0713(11) Uani 1 1 d . . .
C71B C 0.5415(3) 0.4551(4) 0.0578(2) 0.0427(14) Uani 0.717(12) 1 d A 3 .
C3 C 0.41737(13) 0.5770(2) 0.57782(11) 0.0500(8) Uani 1 1 d . . .
C62 C 0.36898(16) 0.2906(3) 0.16844(13) 0.0675(10) Uani 1 1 d . . .
H62 H 0.3397 0.3363 0.1551 0.081 Uiso 1 1 calc . . R
C41 C 0.42256(17) 0.9254(3) 0.27634(14) 0.0812(11) Uani 1 1 d . . .
H41A H 0.4411 0.9198 0.2525 0.122 Uiso 1 1 calc B . GR
H41B H 0.4255 0.9924 0.2881 0.122 Uiso 1 1 calc . . GR
H41C H 0.3830 0.9077 0.2612 0.122 Uiso 1 1 calc . . GR
C13 C 0.53215(13) 0.7790(2) 0.60900(11) 0.0567(8) Uani 1 1 d . . .
H13A H 0.5474 0.7555 0.5845 0.068 Uiso 1 1 calc . . R
H13B H 0.5222 0.8484 0.6026 0.068 Uiso 1 1 calc . . R
C82 C 0.63582(15) 0.2649(3) -0.15565(12) 0.0673(10) Uani 1 1 d . . .
H82 H 0.6177 0.2778 -0.1891 0.081 Uiso 1 1 calc . . R
C89 C 0.28937(17) 0.0812(3) -0.07712(14) 0.0762(11) Uani 1 1 d . . .
H89 H 0.2675 0.0726 -0.1103 0.091 Uiso 1 1 calc . . R
C23 C 0.37562(15) 0.1986(3) 0.48448(12) 0.0592(9) Uani 1 1 d . . .
H23 H 0.3432 0.1810 0.4579 0.071 Uiso 1 1 calc . . R
C58 C 0.71244(16) 0.9145(3) 0.41123(13) 0.0695(10) Uani 1 1 d . . .
H58 H 0.7355 0.9217 0.4442 0.083 Uiso 1 1 calc . . R
C18 C 0.69969(15) 0.8937(3) 0.73899(13) 0.0705(10) Uani 1 1 d . . .
H18 H 0.7215 0.8947 0.7725 0.085 Uiso 1 1 calc . . R
C45 C 0.30727(15) 0.5380(3) 0.23380(14) 0.0837(12) Uani 1 1 d . . .
H45A H 0.3193 0.5175 0.2072 0.126 Uiso 1 1 calc B . GR
H45B H 0.2980 0.6073 0.2305 0.126 Uiso 1 1 calc . . GR
H45C H 0.2742 0.5006 0.2328 0.126 Uiso 1 1 calc . . GR
C20 C 0.39953(14) 0.4861(2) 0.54519(12) 0.0600(9) Uani 1 1 d . . .
H20A H 0.3617 0.4650 0.5431 0.072 Uiso 1 1 calc . . R
H20B H 0.3985 0.5014 0.5121 0.072 Uiso 1 1 calc . . R
C16 C 0.68066(16) 0.9536(3) 0.65775(14) 0.0760(11) Uani 1 1 d . . .
H16 H 0.6899 0.9953 0.6361 0.091 Uiso 1 1 calc . . R
C37A C 0.5045(4) 0.6069(5) 0.2885(4) 0.0416(17) Uani 0.609(17) 1 d B 1 .
C51 C 0.35167(15) 0.7630(3) 0.48267(13) 0.0629(9) Uani 1 1 d . . .
H51 H 0.3696 0.7552 0.5166 0.075 Uiso 1 1 calc . . R
C53 C 0.54443(15) 0.7801(3) 0.29197(14) 0.0690(10) Uani 1 1 d . . .
H53A H 0.5605 0.7566 0.2680 0.083 Uiso 0.609(17) 1 calc B 1 R
H53B H 0.5280 0.8454 0.2823 0.083 Uiso 0.609(17) 1 calc B 1 R
H53C H 0.5633 0.7573 0.2699 0.083 Uiso 0.391(17) 1 calc B 2 R
H53D H 0.5332 0.8483 0.2831 0.083 Uiso 0.391(17) 1 calc B 2 R
C4 C 0.38454(12) 0.6094(2) 0.60518(10) 0.0479(7) Uani 1 1 d . . .
C70B C 0.4956(3) 0.3931(4) 0.0543(2) 0.0500(16) Uani 0.717(12) 1 d A 3 .
C77 C 0.64224(15) 0.4832(2) 0.05320(12) 0.0646(9) Uani 1 1 d A . .
H77A H 0.6550 0.4718 0.0257 0.078 Uiso 1 1 calc . . R
H77B H 0.6311 0.5523 0.0523 0.078 Uiso 1 1 calc . . R
C86 C 0.45349(16) 0.2223(3) 0.04419(14) 0.0684(10) Uani 1 1 d . . .
H86A H 0.4692 0.1562 0.0523 0.082 Uiso 0.717(12) 1 calc A 3 R
H86B H 0.4377 0.2434 0.0687 0.082 Uiso 0.717(12) 1 calc A 3 R
H86C H 0.4639 0.1535 0.0520 0.082 Uiso 0.283(12) 1 calc A 4 R
H86D H 0.4354 0.2446 0.0670 0.082 Uiso 0.283(12) 1 calc A 4 R
C38A C 0.4583(4) 0.5447(5) 0.2845(3) 0.0400(17) Uani 0.609(17) 1 d B 1 .
C78 C 0.69115(17) 0.4629(3) 0.10119(14) 0.0876(12) Uani 1 1 d . . .
H78A H 0.7028 0.3949 0.1019 0.131 Uiso 1 1 calc A . GR
H78B H 0.6789 0.4754 0.1286 0.131 Uiso 1 1 calc . . GR
H78C H 0.7227 0.5054 0.1035 0.131 Uiso 1 1 calc . . GR
C93 C 0.54091(16) 0.5623(3) 0.07148(14) 0.0726(10) Uani 1 1 d . . .
H93A H 0.5500 0.6026 0.0475 0.087 Uiso 0.717(12) 1 calc A 3 R
H93B H 0.5028 0.5800 0.0700 0.087 Uiso 0.717(12) 1 calc A 3 R
H93C H 0.5484 0.5996 0.0458 0.087 Uiso 0.283(12) 1 calc A 4 R
H93D H 0.5015 0.5708 0.0689 0.087 Uiso 0.283(12) 1 calc A 4 R
C8 C 0.55809(15) 0.5433(3) 0.58676(15) 0.0788(11) Uani 1 1 d . . .
H8A H 0.5795 0.5902 0.6113 0.118 Uiso 1 1 calc . . GR
H8B H 0.5808 0.5212 0.5681 0.118 Uiso 1 1 calc . . GR
H8C H 0.5481 0.4876 0.6027 0.118 Uiso 1 1 calc . . GR
C2 C 0.46648(12) 0.6306(2) 0.57927(10) 0.0469(7) Uani 1 1 d . . .
C75B C 0.4444(3) 0.4322(4) 0.0651(2) 0.0654(18) Uani 0.717(12) 1 d A 3 .
H75A H 0.4346 0.4976 0.0507 0.078 Uiso 0.717(12) 1 calc A 3 R
H75B H 0.4120 0.3889 0.0501 0.078 Uiso 0.717(12) 1 calc A 3 R
C60 C 0.45882(15) 0.4382(2) 0.27035(13) 0.0664(9) Uani 1 1 d . . .
H60A H 0.4970 0.4209 0.2718 0.080 Uiso 0.609(17) 1 calc B 1 R
H60B H 0.4499 0.3975 0.2943 0.080 Uiso 0.609(17) 1 calc B 1 R
H60C H 0.4980 0.4241 0.2737 0.080 Uiso 0.391(17) 1 calc B 2 R
H60D H 0.4495 0.4046 0.2962 0.080 Uiso 0.391(17) 1 calc B 2 R
C7 C 0.50439(13) 0.5921(2) 0.55253(11) 0.0560(8) Uani 1 1 d . . .
H7A H 0.4831 0.5445 0.5277 0.067 Uiso 1 1 calc . . R
H7B H 0.5148 0.6467 0.5356 0.067 Uiso 1 1 calc . . R
C43A C 0.5530(5) 0.5511(7) 0.2301(3) 0.081(3) Uani 0.609(17) 1 d B 1 .
H43A H 0.5436 0.6135 0.2132 0.122 Uiso 0.609(17) 1 calc B 1 GR
H43B H 0.5231 0.5042 0.2148 0.122 Uiso 0.609(17) 1 calc B 1 GR
H43C H 0.5882 0.5270 0.2282 0.122 Uiso 0.609(17) 1 calc B 1 GR
C10 C 0.27813(15) 0.5812(3) 0.56460(13) 0.0782(11) Uani 1 1 d . . .
H10A H 0.2710 0.6501 0.5683 0.117 Uiso 1 1 calc . . GR
H10B H 0.2469 0.5424 0.5667 0.117 Uiso 1 1 calc . . GR
H10C H 0.2818 0.5707 0.5330 0.117 Uiso 1 1 calc . . GR
C76B C 0.4568(3) 0.4382(5) 0.1200(2) 0.087(2) Uani 0.717(12) 1 d A 3 .
H76A H 0.4227 0.4565 0.1258 0.131 Uiso 0.717(12) 1 calc A 3 GR
H76B H 0.4859 0.4870 0.1343 0.131 Uiso 0.717(12) 1 calc A 3 GR
H76C H 0.4698 0.3748 0.1347 0.131 Uiso 0.717(12) 1 calc A 3 GR
C42A C 0.5594(4) 0.5649(5) 0.2846(3) 0.053(2) Uani 0.609(17) 1 d B 1 .
H42A H 0.5680 0.5016 0.3016 0.064 Uiso 0.609(17) 1 calc B 1 R
H42B H 0.5909 0.6098 0.3005 0.064 Uiso 0.609(17) 1 calc B 1 R
C75A C 0.4811(6) 0.4055(11) 0.1075(5) 0.061(5) Uiso 0.283(12) 1 d A 4 .
H75C H 0.5005 0.4570 0.1308 0.074 Uiso 0.283(12) 1 calc A 4 R
H75D H 0.4775 0.3482 0.1264 0.074 Uiso 0.283(12) 1 calc A 4 R
C37B C 0.4869(6) 0.6219(9) 0.2634(7) 0.051(3) Uani 0.391(17) 1 d B 2 .
C42B C 0.5291(6) 0.5868(9) 0.2415(6) 0.075(5) Uani 0.391(17) 1 d B 2 .
H42C H 0.5351 0.6398 0.2212 0.090 Uiso 0.391(17) 1 calc B 2 R
H42D H 0.5123 0.5316 0.2198 0.090 Uiso 0.391(17) 1 calc B 2 R
C70A C 0.5178(7) 0.3776(10) 0.0780(6) 0.048(4) Uiso 0.283(12) 1 d A 4 .
C76A C 0.4196(8) 0.4432(13) 0.0762(7) 0.083(6) Uiso 0.283(12) 1 d A 4 .
H76D H 0.3983 0.3903 0.0557 0.124 Uiso 0.283(12) 1 calc A 4 GR
H76E H 0.4224 0.4976 0.0557 0.124 Uiso 0.283(12) 1 calc A 4 GR
H76F H 0.4005 0.4647 0.0979 0.124 Uiso 0.283(12) 1 calc A 4 GR
C43B C 0.5873(8) 0.5542(12) 0.2772(9) 0.129(7) Uani 0.391(17) 1 d B 2 .
H43D H 0.6114 0.5367 0.2589 0.194 Uiso 0.391(17) 1 calc B 2 GR
H43E H 0.5828 0.4978 0.2957 0.194 Uiso 0.391(17) 1 calc B 2 GR
H43F H 0.6046 0.6075 0.2994 0.194 Uiso 0.391(17) 1 calc B 2 GR
C36B C 0.4886(5) 0.7181(8) 0.2805(4) 0.033(3) Uiso 0.391(17) 1 d B 2 .
C38B C 0.4459(6) 0.5553(10) 0.2686(5) 0.048(4) Uiso 0.391(17) 1 d B 2 .
C71A C 0.5598(9) 0.4428(16) 0.0728(8) 0.071(7) Uiso 0.283(12) 1 d A 4 .
C69A C 0.5130(7) 0.2855(14) 0.0564(6) 0.039(5) Uiso 0.283(12) 1 d A 4 .

loop_
_atom_site_aniso_label
_atom_site_aniso_U_11
_atom_site_aniso_U_22
_atom_site_aniso_U_33
_atom_site_aniso_U_23
_atom_site_aniso_U_13
_atom_site_aniso_U_12
Cl4 0.2679(18) 0.0529(6) 0.0653(7) -0.0140(5) 0.0243(9) -0.0249(9)
Cl2 0.1807(12) 0.0428(5) 0.0683(6) -0.0109(5) 0.0302(7) -0.0040(7)
Cl7 0.2388(16) 0.0503(6) 0.0714(7) -0.0157(5) 0.0247(8) -0.0345(8)
Cl9 0.0998(8) 0.1149(9) 0.0947(7) -0.0009(6) 0.0647(7) 0.0152(7)
Cl3 0.0989(8) 0.1057(8) 0.0834(7) -0.0124(6) 0.0633(6) 0.0030(6)
Cl5 0.1122(9) 0.0960(8) 0.1067(8) 0.0069(6) 0.0773(7) 0.0218(7)
Cl1 0.0782(8) 0.1087(9) 0.1200(9) -0.0099(7) 0.0062(7) -0.0392(7)
Cl6 0.0735(7) 0.1306(11) 0.1106(9) -0.0265(8) 0.0146(6) -0.0425(7)
Cl8 0.0986(9) 0.1292(11) 0.1138(9) -0.0233(8) 0.0149(7) -0.0476(8)
O3 0.0543(13) 0.0773(16) 0.0430(12) 0.0020(11) 0.0221(10) 0.0216(11)
O9 0.0676(15) 0.0827(17) 0.0485(13) 0.0057(12) 0.0247(11) 0.0227(13)
O5 0.0569(14) 0.0899(18) 0.0482(13) 0.0069(12) 0.0222(11) 0.0231(12)
O1 0.0530(14) 0.0614(15) 0.0660(14) 0.0118(12) 0.0200(11) -0.0107(12)
O8 0.0863(19) 0.0664(17) 0.0740(17) 0.0080(13) 0.0326(15) -0.0167(15)
C28 0.0461(18) 0.0461(18) 0.0472(18) -0.0043(14) 0.0213(15) 0.0018(15)
C80 0.056(2) 0.049(2) 0.056(2) -0.0037(16) 0.0253(17) -0.0010(16)
O4 0.0804(17) 0.0443(14) 0.0770(16) -0.0056(12) 0.0225(14) 0.0020(13)
O2 0.0618(15) 0.0398(13) 0.0751(15) -0.0071(11) 0.0117(12) 0.0052(12)
C47 0.0498(19) 0.051(2) 0.0522(19) 0.0032(16) 0.0236(16) 0.0047(16)
O6 0.0773(18) 0.0655(17) 0.0830(18) 0.0002(13) 0.0378(15) -0.0220(14)
C46 0.0512(19) 0.059(2) 0.0482(18) 0.0037(16) 0.0138(15) 0.0049(16)
O7 0.0890(18) 0.0470(14) 0.0692(15) -0.0093(12) 0.0281(14) -0.0035(13)
C79 0.062(2) 0.059(2) 0.0419(17) -0.0022(15) 0.0165(15) 0.0018(17)
C35 0.055(2) 0.0418(18) 0.0474(18) -0.0053(14) 0.0170(15) -0.0025(16)
C48 0.051(2) 0.051(2) 0.059(2) 0.0004(16) 0.0181(16) 0.0029(16)
C27 0.0465(18) 0.057(2) 0.0430(17) -0.0038(15) 0.0141(14) 0.0065(15)
C67 0.062(2) 0.0455(19) 0.0435(17) -0.0030(14) 0.0203(15) -0.0020(16)
C68 0.066(2) 0.0385(18) 0.0451(18) -0.0016(14) 0.0204(16) -0.0007(16)
C14 0.0469(19) 0.053(2) 0.059(2) 0.0009(17) 0.0220(16) -0.0017(16)
C61 0.062(2) 0.044(2) 0.0554(19) -0.0005(16) 0.0217(17) -0.0048(17)
C5 0.0465(18) 0.0444(18) 0.0376(16) -0.0062(13) 0.0167(13) 0.0016(14)
C87 0.071(2) 0.050(2) 0.066(2) -0.0043(18) 0.035(2) -0.0033(18)
C29 0.0505(19) 0.052(2) 0.0510(18) -0.0040(15) 0.0203(15) 0.0058(16)
C34 0.0504(19) 0.0468(19) 0.0459(17) -0.0026(14) 0.0179(14) -0.0009(16)
C6 0.0471(18) 0.0356(16) 0.0431(16) -0.0036(13) 0.0154(14) -0.0020(14)
C66 0.066(2) 0.044(2) 0.059(2) -0.0010(16) 0.0136(17) -0.0005(18)
C85 0.057(2) 0.053(2) 0.058(2) 0.0017(16) 0.0205(17) 0.0063(17)
C21 0.054(2) 0.0406(18) 0.0503(18) -0.0057(15) 0.0234(16) -0.0037(16)
C54 0.064(2) 0.0430(19) 0.072(2) -0.0049(17) 0.0368(19) -0.0058(17)
C95 0.072(2) 0.046(2) 0.062(2) -0.0081(17) 0.0128(18) -0.0018(19)
C40 0.065(2) 0.0457(19) 0.060(2) -0.0108(16) 0.0179(17) -0.0022(17)
C49 0.048(2) 0.055(2) 0.085(3) 0.0036(19) 0.0282(19) 0.0058(17)
C91 0.104(3) 0.087(3) 0.068(3) -0.010(2) 0.035(2) -0.043(3)
C94 0.066(2) 0.0424(19) 0.0542(19) -0.0025(16) 0.0305(17) -0.0070(18)
C81 0.066(2) 0.088(3) 0.053(2) 0.0057(19) 0.0262(18) 0.019(2)
C11 0.060(2) 0.0448(19) 0.058(2) -0.0129(16) 0.0205(16) -0.0034(16)
C26 0.067(2) 0.047(2) 0.0506(19) -0.0021(16) 0.0092(16) 0.0044(18)
C33 0.061(2) 0.077(3) 0.049(2) 0.0037(17) 0.0235(17) 0.0136(18)
C96 0.106(3) 0.044(2) 0.062(2) -0.0029(18) 0.016(2) 0.003(2)
C56 0.078(3) 0.076(3) 0.064(2) -0.005(2) 0.034(2) -0.023(2)
C30 0.051(2) 0.055(2) 0.070(2) -0.0092(17) 0.0307(18) 0.0019(16)
C72 0.072(2) 0.046(2) 0.0502(19) -0.0034(15) 0.0262(17) -0.0121(17)
C90 0.072(3) 0.070(3) 0.073(3) -0.011(2) 0.022(2) -0.011(2)
C25 0.089(3) 0.045(2) 0.060(2) 0.0048(17) 0.019(2) 0.013(2)
C52 0.057(2) 0.074(3) 0.059(2) 0.0096(18) 0.0248(18) 0.0193(18)
C73 0.074(2) 0.047(2) 0.059(2) -0.0130(17) 0.0175(18) 0.0009(18)
C74 0.109(3) 0.043(2) 0.094(3) 0.004(2) 0.013(3) 0.007(2)
C44 0.062(2) 0.051(2) 0.078(2) 0.0077(18) 0.0310(19) -0.0112(17)
C64 0.129(4) 0.043(2) 0.048(2) -0.0043(17) 0.029(2) -0.012(2)
C98 0.080(3) 0.074(3) 0.056(2) -0.011(2) 0.017(2) -0.030(2)
C92 0.101(3) 0.085(3) 0.050(2) -0.009(2) 0.027(2) -0.040(2)
C65 0.105(3) 0.052(2) 0.058(2) -0.0003(18) 0.017(2) 0.007(2)
C83 0.063(2) 0.057(2) 0.065(2) -0.0059(18) 0.0353(19) -0.0057(18)
C57 0.053(2) 0.070(2) 0.065(2) -0.013(2) 0.0145(18) -0.0030(18)
C55 0.074(2) 0.075(3) 0.055(2) -0.0086(18) 0.0259(18) -0.029(2)
C50 0.061(2) 0.048(2) 0.072(2) 0.0015(17) 0.0369(19) -0.0023(17)
C1 0.0482(18) 0.0403(18) 0.0521(18) 0.0011(14) 0.0210(15) -0.0002(15)
C84 0.053(2) 0.057(2) 0.077(3) -0.0014(18) 0.0285(19) 0.0051(17)
C15 0.078(3) 0.073(3) 0.054(2) -0.0041(18) 0.0273(18) -0.028(2)
C88 0.083(3) 0.072(3) 0.057(2) 0.013(2) 0.028(2) 0.014(2)
C32 0.071(2) 0.077(3) 0.0428(18) -0.0006(17) 0.0241(17) 0.002(2)
C17 0.055(2) 0.056(2) 0.082(3) -0.006(2) 0.022(2) -0.0079(18)
C63 0.093(3) 0.074(3) 0.052(2) -0.002(2) 0.010(2) -0.027(2)
C31 0.061(2) 0.055(2) 0.058(2) -0.0125(17) 0.0347(18) -0.0076(17)
C99 0.064(2) 0.063(2) 0.066(2) -0.0014(19) 0.0220(19) -0.0038(19)
C24 0.094(3) 0.0401(19) 0.0462(19) -0.0048(15) 0.0307(19) -0.0045(19)
C59 0.072(3) 0.075(3) 0.060(2) 0.013(2) 0.027(2) 0.010(2)
C69B 0.059(4) 0.039(3) 0.047(4) 0.000(3) 0.012(3) -0.009(3)
C19 0.057(2) 0.073(3) 0.067(2) 0.018(2) 0.0197(19) 0.002(2)
C36A 0.053(4) 0.045(4) 0.030(4) 0.005(3) 0.003(3) -0.004(3)
C22 0.054(2) 0.049(2) 0.056(2) -0.0045(16) 0.0191(16) -0.0003(16)
C39 0.055(2) 0.0468(19) 0.0496(18) 0.0013(15) 0.0212(15) -0.0075(16)
C12 0.091(3) 0.040(2) 0.092(3) -0.0017(19) 0.025(2) 0.008(2)
C9 0.057(2) 0.059(2) 0.065(2) -0.0046(17) 0.0269(18) -0.0159(17)
C97 0.119(3) 0.045(2) 0.048(2) -0.0074(17) 0.028(2) -0.021(2)
C71B 0.051(4) 0.029(3) 0.043(3) -0.006(2) 0.010(3) -0.002(3)
C3 0.056(2) 0.0442(19) 0.0503(18) -0.0067(15) 0.0200(15) -0.0030(16)
C62 0.067(2) 0.068(3) 0.062(2) 0.0082(19) 0.0163(19) -0.002(2)
C41 0.102(3) 0.046(2) 0.084(3) 0.007(2) 0.018(2) 0.006(2)
C13 0.056(2) 0.060(2) 0.056(2) 0.0015(17) 0.0219(17) -0.0090(17)
C82 0.072(3) 0.082(3) 0.051(2) 0.0024(19) 0.0251(18) 0.006(2)
C89 0.080(3) 0.082(3) 0.058(2) -0.006(2) 0.013(2) 0.007(2)
C23 0.066(2) 0.056(2) 0.055(2) -0.0106(17) 0.0213(17) -0.0110(19)
C58 0.070(3) 0.079(3) 0.051(2) 0.000(2) 0.0110(19) 0.014(2)
C18 0.059(2) 0.079(3) 0.061(2) 0.006(2) 0.0067(18) 0.006(2)
C45 0.069(3) 0.076(3) 0.090(3) -0.003(2) 0.007(2) -0.019(2)
C20 0.055(2) 0.064(2) 0.058(2) -0.0114(18) 0.0159(16) -0.0019(18)
C16 0.082(3) 0.079(3) 0.073(3) -0.008(2) 0.034(2) -0.036(2)
C37A 0.049(4) 0.041(4) 0.035(4) 0.005(3) 0.014(3) 0.000(3)
C51 0.072(2) 0.065(2) 0.056(2) 0.0056(18) 0.0285(18) 0.004(2)
C53 0.072(3) 0.056(2) 0.096(3) -0.020(2) 0.051(2) -0.0236(19)
C4 0.0505(19) 0.0467(19) 0.0477(17) -0.0045(15) 0.0188(15) -0.0086(15)
C70B 0.056(4) 0.044(3) 0.048(4) -0.003(2) 0.017(3) -0.003(3)
C77 0.081(3) 0.053(2) 0.064(2) -0.0026(17) 0.0294(19) -0.0180(19)
C86 0.083(3) 0.050(2) 0.085(3) -0.0062(19) 0.045(2) -0.014(2)
C38A 0.050(4) 0.034(3) 0.030(4) 0.004(3) 0.007(3) 0.003(3)
C78 0.092(3) 0.080(3) 0.079(3) -0.005(2) 0.016(2) -0.026(2)
C93 0.080(3) 0.055(2) 0.081(3) -0.014(2) 0.027(2) -0.012(2)
C8 0.060(2) 0.081(3) 0.100(3) 0.007(2) 0.033(2) 0.018(2)
C2 0.0507(19) 0.0479(19) 0.0459(17) -0.0019(15) 0.0218(15) 0.0020(15)
C75B 0.068(4) 0.061(3) 0.072(4) 0.001(3) 0.030(3) -0.002(3)
C60 0.067(2) 0.052(2) 0.079(2) -0.0134(19) 0.024(2) -0.0092(18)
C7 0.063(2) 0.059(2) 0.0535(19) -0.0062(16) 0.0295(17) 0.0015(18)
C43A 0.081(6) 0.090(6) 0.081(6) -0.026(4) 0.041(5) -0.014(5)
C10 0.062(2) 0.088(3) 0.072(2) -0.003(2) 0.0081(19) -0.018(2)
C76B 0.105(5) 0.096(5) 0.073(4) 0.002(3) 0.046(4) 0.001(4)
C42A 0.054(5) 0.048(4) 0.058(5) -0.001(3) 0.021(4) 0.002(3)
C37B 0.048(7) 0.054(7) 0.052(8) -0.003(6) 0.020(6) 0.005(5)
C42B 0.082(9) 0.054(7) 0.111(12) -0.015(7) 0.061(9) -0.002(6)
C43B 0.071(11) 0.104(11) 0.22(2) -0.028(12) 0.058(13) 0.011(9)

loop_
_atom_type_symbol
_atom_type_description
_atom_type_scat_dispersion_real
_atom_type_scat_dispersion_imag
_atom_type_scat_source
C C 0.0033 0.0016 'International Tables Vol C Tables 4.2.6.8 and 6.1.1.4'
H H 0.0000 0.0000 'International Tables Vol C Tables 4.2.6.8 and 6.1.1.4'
O O 0.0106 0.0060 'International Tables Vol C Tables 4.2.6.8 and 6.1.1.4'
Cl Cl 0.1484 0.1585 'International Tables Vol C Tables 4.2.6.8 and 6.1.1.4'

loop_
_geom_angle_atom_site_label_1
_geom_angle_atom_site_label_2
_geom_angle_atom_site_label_3
_geom_angle
C28 O3 C27 117.3(2)
C80 O9 C79 118.5(2)
C47 O5 C46 119.4(2)
C14 O1 C13 117.2(2)
C87 O8 C86 117.2(3)
C29 C28 O3 124.4(3)
C29 C28 C33 119.8(3)
C33 C28 O3 115.8(3)
C85 C80 O9 124.8(3)
C85 C80 C81 120.1(3)
C81 C80 O9 115.1(3)
C61 O4 C60 116.7(3)
C21 O2 C20 117.7(2)
C48 C47 O5 124.2(3)
C52 C47 O5 115.6(3)
C52 C47 C48 120.2(3)
C54 O6 C53 117.3(3)
O5 C46 H46A 110.8
O5 C46 H46B 110.8
O5 C46 C34 104.6(2)
H46A C46 H46B 108.9
C34 C46 H46A 110.8
C34 C46 H46B 110.8
C94 O7 C93 115.8(3)
O9 C79 H79A 110.7
O9 C79 H79B 110.7
O9 C79 C67 105.2(2)
H79A C79 H79B 108.8
C67 C79 H79A 110.7
C67 C79 H79B 110.7
C34 C35 C40 120.6(3)
C34 C35 C36A 119.9(4)
C34 C35 C36B 118.6(5)
C36A C35 C40 118.8(4)
C36B C35 C40 119.4(5)
C36B C35 C36A 20.6(4)
C47 C48 H48 120.6
C47 C48 C49 118.8(3)
C49 C48 H48 120.6
O3 C27 H27A 110.3
O3 C27 H27B 110.3
O3 C27 C5 107.0(2)
H27A C27 H27B 108.6
C5 C27 H27A 110.3
C5 C27 H27B 110.3
C68 C67 C79 119.0(3)
C68 C67 C72 120.8(3)
C72 C67 C79 119.9(3)
C67 C68 C73 121.1(3)
C67 C68 C69B 120.3(4)
C69B C68 C73 118.4(4)
C69A C68 C67 115.2(8)
C69A C68 C73 121.6(9)
C69A C68 C69B 19.4(7)
O1 C14 C15 124.6(3)
O1 C14 C19 116.6(3)
C19 C14 C15 118.8(3)
O4 C61 C62 115.5(3)
C66 C61 O4 124.9(3)
C66 C61 C62 119.6(3)
C6 C5 C27 119.3(2)
C6 C5 C4 121.1(2)
C4 C5 C27 119.5(3)
O8 C87 C92 124.5(3)
O8 C87 C88 116.4(3)
C88 C87 C92 119.1(3)
C28 C29 H29 120.3
C28 C29 C30 119.3(3)
C30 C29 H29 120.3
C35 C34 C46 119.5(3)
C35 C34 C39 120.7(3)
C39 C34 C46 119.6(3)
C5 C6 C11 120.7(2)
C5 C6 C1 118.9(3)
C1 C6 C11 120.3(3)
C61 C66 H66 119.9
C61 C66 C65 120.2(3)
C65 C66 H66 119.9
C80 C85 H85 120.4
C80 C85 C84 119.1(3)
C84 C85 H85 120.4
C26 C21 O2 114.6(3)
C26 C21 C22 120.1(3)
C22 C21 O2 125.3(3)
O6 C54 C55 124.4(3)
O6 C54 C59 115.3(3)
C59 C54 C55 120.3(3)
C94 C95 H95 119.9
C94 C95 C96 120.1(3)
C96 C95 H95 119.9
C35 C40 H40A 109.0
C35 C40 H40B 109.0
C35 C40 C41 112.8(3)
H40A C40 H40B 107.8
C41 C40 H40A 109.0
C41 C40 H40B 109.0
C48 C49 H49 119.8
C50 C49 C48 120.4(3)
C50 C49 H49 119.8
C90 C91 H91 120.0
C92 C91 H91 120.0
C92 C91 C90 120.0(4)
C95 C94 O7 124.8(3)
C95 C94 C99 118.9(3)
C99 C94 O7 116.3(3)
C80 C81 H81 120.0
C80 C81 C82 120.0(3)
C82 C81 H81 120.0
C6 C11 H11A 109.4
C6 C11 H11B 109.4
C6 C11 C12 111.0(3)
H11A C11 H11B 108.0
C12 C11 H11A 109.4
C12 C11 H11B 109.4
C21 C26 H26 120.2
C21 C26 C25 119.7(3)
C25 C26 H26 120.2
C28 C33 H33 119.8
C32 C33 C28 120.5(3)
C32 C33 H33 119.8
C95 C96 H96 119.8
C97 C96 C95 120.3(4)
C97 C96 H96 119.8
C57 C56 H56 120.4
C57 C56 C55 119.2(3)
C55 C56 H56 120.4
C29 C30 H30 119.9
C31 C30 C29 120.3(3)
C31 C30 H30 119.9
C67 C72 C71B 118.2(3)
C67 C72 C77 120.1(3)
C71B C72 C77 121.6(3)
C71A C72 C67 119.6(10)
C71A C72 C71B 21.3(9)
C71A C72 C77 116.4(10)
C91 C90 Cl8 119.5(3)
C89 C90 Cl8 120.2(3)
C89 C90 C91 120.3(4)
C26 C25 H25 119.9
C24 C25 C26 120.3(3)
C24 C25 H25 119.9
C47 C52 H52 119.7
C47 C52 C51 120.6(3)
C51 C52 H52 119.7
C68 C73 H73A 109.0
C68 C73 H73B 109.0
C68 C73 C74 112.9(3)
H73A C73 H73B 107.8
C74 C73 H73A 109.0
C74 C73 H73B 109.0
C73 C74 H74A 109.5
C73 C74 H74B 109.5
C73 C74 H74C 109.5
H74A C74 H74B 109.5
H74A C74 H74C 109.5
H74B C74 H74C 109.5
H44A C44 H44B 107.9
C39 C44 H44A 109.2
C39 C44 H44B 109.2
C39 C44 C45 111.9(3)
C45 C44 H44A 109.2
C45 C44 H44B 109.2
C65 C64 Cl4 119.9(3)
C65 C64 C63 120.7(3)
C63 C64 Cl4 119.4(3)
C99 C98 H98 120.1
C99 C98 C97 119.8(3)
C97 C98 H98 120.1
C87 C92 H92 119.8
C91 C92 C87 120.4(3)
C91 C92 H92 119.8
C66 C65 H65 120.2
C64 C65 C66 119.7(4)
C64 C65 H65 120.2
C84 C83 Cl9 120.0(3)
C82 C83 Cl9 119.3(3)
C82 C83 C84 120.7(3)
C56 C57 Cl6 118.5(3)
C58 C57 Cl6 120.7(3)
C58 C57 C56 120.9(3)
C54 C55 C56 119.8(3)
C54 C55 H55 120.1
C56 C55 H55 120.1
C49 C50 Cl5 121.0(3)
C49 C50 C51 120.5(3)
C51 C50 Cl5 118.5(3)
C6 C1 C13 118.2(3)
C6 C1 C2 121.0(3)
C2 C1 C13 120.8(3)
C85 C84 H84 119.8
C83 C84 C85 120.5(3)
C83 C84 H84 119.8
C14 C15 H15 119.8
C16 C15 C14 120.3(3)
C16 C15 H15 119.8
C87 C88 H88 120.0
C89 C88 C87 120.1(3)
C89 C88 H88 120.0
C33 C32 H32 120.2
C31 C32 C33 119.6(3)
C31 C32 H32 120.2
C18 C17 Cl1 120.4(3)
C16 C17 Cl1 119.7(3)
C16 C17 C18 120.0(3)
C64 C63 H63 120.2
C64 C63 C62 119.6(4)
C62 C63 H63 120.2
C30 C31 Cl3 119.5(3)
C30 C31 C32 120.5(3)
C32 C31 Cl3 120.0(3)
C94 C99 H99 119.6
C98 C99 C94 120.8(3)
C98 C99 H99 119.6
C25 C24 Cl2 119.6(3)
C23 C24 Cl2 120.3(3)
C23 C24 C25 120.1(3)
C54 C59 H59 120.2
C58 C59 C54 119.6(3)
C58 C59 H59 120.2
C68 C69B C86 119.6(5)
C70B C69B C68 119.7(5)
C70B C69B C86 120.6(6)
C14 C19 H19 119.5
C14 C19 C18 121.1(3)
C18 C19 H19 119.5
C35 C36A C53 118.1(5)
C37A C36A C35 120.0(5)
C37A C36A C53 120.7(6)
C21 C22 H22 120.1
C21 C22 C23 119.7(3)
C23 C22 H22 120.1
C34 C39 C44 120.3(3)
C34 C39 C38A 118.7(4)
C38A C39 C44 120.9(4)
C38B C39 C34 118.5(6)
C38B C39 C44 118.8(6)
C38B C39 C38A 19.1(5)
C11 C12 H12A 109.5
C11 C12 H12B 109.5
C11 C12 H12C 109.5
H12A C12 H12B 109.5
H12A C12 H12C 109.5
H12B C12 H12C 109.5
H9A C9 H9B 107.8
C4 C9 H9A 109.1
C4 C9 H9B 109.1
C4 C9 C10 112.6(3)
C10 C9 H9A 109.1
C10 C9 H9B 109.1
C96 C97 Cl7 120.1(3)
C96 C97 C98 120.0(3)
C98 C97 Cl7 119.9(3)
C72 C71B C93 118.2(4)
C70B C71B C72 121.0(4)
C70B C71B C93 120.8(5)
C4 C3 C20 120.2(3)
C4 C3 C2 120.2(3)
C2 C3 C20 119.6(3)
C61 C62 H62 119.9
C63 C62 C61 120.2(3)
C63 C62 H62 119.9
C40 C41 H41A 109.5
C40 C41 H41B 109.5
C40 C41 H41C 109.5
H41A C41 H41B 109.5
H41A C41 H41C 109.5
H41B C41 H41C 109.5
O1 C13 C1 107.6(2)
O1 C13 H13A 110.2
O1 C13 H13B 110.2
C1 C13 H13A 110.2
C1 C13 H13B 110.2
H13A C13 H13B 108.5
C81 C82 H82 120.2
C83 C82 C81 119.6(3)
C83 C82 H82 120.2
C90 C89 C88 120.1(3)
C90 C89 H89 119.9
C88 C89 H89 119.9
C24 C23 C22 120.1(3)
C24 C23 H23 120.0
C22 C23 H23 120.0
C57 C58 C59 120.2(3)
C57 C58 H58 119.9
C59 C58 H58 119.9
C17 C18 C19 119.4(3)
C17 C18 H18 120.3
C19 C18 H18 120.3
C44 C45 H45A 109.5
C44 C45 H45B 109.5
C44 C45 H45C 109.5
H45A C45 H45B 109.5
H45A C45 H45C 109.5
H45B C45 H45C 109.5
O2 C20 C3 108.3(3)
O2 C20 H20A 110.0
O2 C20 H20B 110.0
C3 C20 H20A 110.0
C3 C20 H20B 110.0
H20A C20 H20B 108.4
C15 C16 H16 119.8
C17 C16 C15 120.4(3)
C17 C16 H16 119.8
C36A C37A C42A 119.4(6)
C38A C37A C36A 119.9(6)
C38A C37A C42A 120.7(6)
C52 C51 C50 119.5(3)
C52 C51 H51 120.3
C50 C51 H51 120.3
O6 C53 C36A 101.2(4)
O6 C53 H53A 111.5
O6 C53 H53B 111.5
O6 C53 H53C 107.3
O6 C53 H53D 107.3
O6 C53 C36B 119.9(5)
C36A C53 H53A 111.5
C36A C53 H53B 111.5
C36A C53 H53C 114.1
C36A C53 H53D 119.0
C36A C53 C36B 18.9(4)
H53A C53 H53B 109.3
H53A C53 H53C 4.3
H53A C53 H53D 106.1
H53B C53 H53C 110.7
H53B C53 H53D 7.6
H53C C53 H53D 106.9
C36B C53 H53A 103.8
C36B C53 H53B 99.8
C36B C53 H53C 107.3
C36B C53 H53D 107.3
C5 C4 C9 120.0(3)
C3 C4 C5 119.5(3)
C3 C4 C9 120.4(3)
C69B C70B C75B 119.7(5)
C71B C70B C69B 119.6(5)
C71B C70B C75B 120.7(4)
C72 C77 H77A 109.2
C72 C77 H77B 109.2
H77A C77 H77B 107.9
C78 C77 C72 112.1(3)
C78 C77 H77A 109.2
C78 C77 H77B 109.2
O8 C86 C69B 103.9(4)
O8 C86 H86A 111.0
O8 C86 H86B 111.0
O8 C86 H86C 107.3
O8 C86 H86D 107.3
O8 C86 C69A 120.0(6)
C69B C86 H86A 111.0
C69B C86 H86B 111.0
C69B C86 H86C 118.8
C69B C86 H86D 112.0
C69B C86 C69A 16.5(6)
H86A C86 H86B 109.0
H86A C86 H86C 7.8
H86A C86 H86D 111.4
H86B C86 H86C 104.8
H86B C86 H86D 3.7
H86C C86 H86D 106.9
C69A C86 H86A 99.6
C69A C86 H86B 105.4
C69A C86 H86C 107.3
C69A C86 H86D 107.3
C39 C38A C60 118.8(5)
C37A C38A C39 120.1(5)
C37A C38A C60 120.8(6)
C77 C78 H78A 109.5
C77 C78 H78B 109.5
C77 C78 H78C 109.5
H78A C78 H78B 109.5
H78A C78 H78C 109.5
H78B C78 H78C 109.5
O7 C93 C71B 112.8(4)
O7 C93 H93A 109.0
O7 C93 H93B 109.0
O7 C93 H93C 112.8
O7 C93 H93D 112.8
O7 C93 C71A 94.7(7)
C71B C93 H93A 109.0
C71B C93 H93B 109.0
C71B C93 H93C 106.0
C71B C93 H93D 101.5
C71B C93 C71A 18.3(7)
H93A C93 H93B 107.8
H93A C93 H93C 3.9
H93A C93 H93D 111.6
H93B C93 H93C 107.0
H93B C93 H93D 7.6
H93C C93 H93D 110.2
C71A C93 H93A 114.9
C71A C93 H93B 120.2
C71A C93 H93C 112.8
C71A C93 H93D 112.8
H8A C8 H8B 109.5
H8A C8 H8C 109.5
H8B C8 H8C 109.5
C7 C8 H8A 109.5
C7 C8 H8B 109.5
C7 C8 H8C 109.5
C1 C2 C3 119.1(2)
C1 C2 C7 120.6(3)
C3 C2 C7 120.3(3)
C70B C75B H75A 109.4
C70B C75B H75B 109.4
H75A C75B H75B 108.0
C76B C75B C70B 111.1(7)
C76B C75B H75A 109.4
C76B C75B H75B 109.4
O4 C60 C38A 113.8(4)
O4 C60 H60A 108.8
O4 C60 H60B 108.8
O4 C60 H60C 112.4
O4 C60 H60D 112.4
O4 C60 C38B 96.8(5)
C38A C60 H60A 108.8
C38A C60 H60B 108.8
C38A C60 H60C 105.5
C38A C60 H60D 102.1
C38A C60 C38B 17.1(5)
H60A C60 H60B 107.7
H60A C60 H60C 3.9
H60A C60 H60D 110.8
H60B C60 H60C 107.3
H60B C60 H60D 6.7
H60C C60 H60D 110.0
C38B C60 H60A 114.9
C38B C60 H60B 118.9
C38B C60 H60C 112.4
C38B C60 H60D 112.4
C8 C7 C2 112.8(3)
C8 C7 H7A 109.0
C8 C7 H7B 109.0
C2 C7 H7A 109.0
C2 C7 H7B 109.0
H7A C7 H7B 107.8
C9 C10 H10A 109.5
C9 C10 H10B 109.5
C9 C10 H10C 109.5
H10A C10 H10B 109.5
H10A C10 H10C 109.5
H10B C10 H10C 109.5
C37A C42A C43A 110.4(11)
C37A C42A H42A 109.6
C37A C42A H42B 109.6
C43A C42A H42A 109.6
C43A C42A H42B 109.6
H42A C42A H42B 108.1
H75C C75A H75D 107.5
C70A C75A H75C 108.5
C70A C75A H75D 108.5
C70A C75A C76A 115.2(17)
C76A C75A H75C 108.5
C76A C75A H75D 108.5
C36B C37B C42B 120.9(10)
C36B C37B C38B 119.4(10)
C38B C37B C42B 119.7(10)
C37B C42B H42C 108.0
C37B C42B H42D 108.0
C37B C42B C43B 117(2)
H42C C42B H42D 107.3
C43B C42B H42C 108.0
C43B C42B H42D 108.0
C71A C70A C75A 121.9(14)
C69A C70A C75A 120.6(13)
C69A C70A C71A 117.4(15)
C42B C43B H43D 109.5
C42B C43B H43E 109.5
C42B C43B H43F 109.5
H43D C43B H43E 109.5
H43D C43B H43F 109.5
H43E C43B H43F 109.5
C35 C36B C53 116.5(7)
C37B C36B C35 120.3(9)
C37B C36B C53 119.4(8)
C39 C38B C60 116.4(9)
C39 C38B C37B 121.0(11)
C37B C38B C60 118.8(10)
C72 C71A C93 117.3(15)
C72 C71A C70A 121.3(17)
C70A C71A C93 112.7(14)
C68 C69A C86 113.2(12)
C68 C69A C70A 123.3(15)
C70A C69A C86 119.6(13)

loop_
_geom_bond_atom_site_label_1
_geom_bond_atom_site_label_2
_geom_bond_distance
Cl4 C64 1.747(3)
Cl2 C24 1.745(3)
Cl7 C97 1.735(3)
Cl9 C83 1.745(3)
Cl3 C31 1.743(3)
Cl5 C50 1.743(3)
Cl1 C17 1.742(3)
Cl6 C57 1.750(4)
Cl8 C90 1.737(4)
O3 C28 1.380(3)
O3 C27 1.436(3)
O9 C80 1.379(3)
O9 C79 1.442(3)
O5 C47 1.378(3)
O5 C46 1.438(3)
O1 C14 1.370(4)
O1 C13 1.452(3)
O8 C87 1.373(4)
O8 C86 1.429(4)
C28 C29 1.374(4)
C28 C33 1.376(4)
C80 C85 1.373(4)
C80 C81 1.378(4)
O4 C61 1.379(4)
O4 C60 1.429(4)
O2 C21 1.381(3)
O2 C20 1.397(4)
C47 C48 1.377(4)
C47 C52 1.373(4)
O6 C54 1.365(4)
O6 C53 1.434(4)
C46 H46A 0.9700
C46 H46B 0.9700
C46 C34 1.511(4)
O7 C94 1.381(4)
O7 C93 1.420(4)
C79 H79A 0.9700
C79 H79B 0.9700
C79 C67 1.506(4)
C35 C34 1.391(4)
C35 C40 1.518(4)
C35 C36A 1.433(7)
C35 C36B 1.400(11)
C48 H48 0.9300
C48 C49 1.397(4)
C27 H27A 0.9700
C27 H27B 0.9700
C27 C5 1.507(4)
C67 C68 1.394(4)
C67 C72 1.409(4)
C68 C73 1.515(4)
C68 C69B 1.440(8)
C68 C69A 1.367(18)
C14 C15 1.379(4)
C14 C19 1.370(4)
C61 C66 1.368(4)
C61 C62 1.382(4)
C5 C6 1.399(4)
C5 C4 1.402(4)
C87 C92 1.380(4)
C87 C88 1.378(5)
C29 H29 0.9300
C29 C30 1.390(4)
C34 C39 1.405(4)
C6 C11 1.506(4)
C6 C1 1.400(4)
C66 H66 0.9300
C66 C65 1.387(4)
C85 H85 0.9300
C85 C84 1.383(4)
C21 C26 1.374(4)
C21 C22 1.379(4)
C54 C55 1.378(4)
C54 C59 1.374(4)
C95 H95 0.9300
C95 C94 1.370(4)
C95 C96 1.385(4)
C40 H40A 0.9700
C40 H40B 0.9700
C40 C41 1.531(4)
C49 H49 0.9300
C49 C50 1.359(4)
C91 H91 0.9300
C91 C90 1.366(5)
C91 C92 1.362(5)
C94 C99 1.379(4)
C81 H81 0.9300
C81 C82 1.380(4)
C11 H11A 0.9700
C11 H11B 0.9700
C11 C12 1.526(4)
C26 H26 0.9300
C26 C25 1.384(4)
C33 H33 0.9300
C33 C32 1.374(4)
C96 H96 0.9300
C96 C97 1.355(5)
C56 H56 0.9300
C56 C57 1.378(5)
C56 C55 1.379(4)
C30 H30 0.9300
C30 C31 1.360(4)
C72 C71B 1.459(7)
C72 C77 1.518(4)
C72 C71A 1.29(2)
C90 C89 1.364(5)
C25 H25 0.9300
C25 C24 1.372(5)
C52 H52 0.9300
C52 C51 1.374(4)
C73 H73A 0.9700
C73 H73B 0.9700
C73 C74 1.532(4)
C74 H74A 0.9600
C74 H74B 0.9600
C74 H74C 0.9600
C44 H44A 0.9700
C44 H44B 0.9700
C44 C39 1.517(4)
C44 C45 1.522(5)
C64 C65 1.366(5)
C64 C63 1.370(5)
C98 H98 0.9300
C98 C99 1.368(4)
C98 C97 1.373(5)
C92 H92 0.9300
C65 H65 0.9300
C83 C84 1.361(4)
C83 C82 1.361(4)
C57 C58 1.358(5)
C55 H55 0.9300
C50 C51 1.375(4)
C1 C13 1.514(4)
C1 C2 1.405(4)
C84 H84 0.9300
C15 H15 0.9300
C15 C16 1.373(4)
C88 H88 0.9300
C88 C89 1.366(5)
C32 H32 0.9300
C32 C31 1.369(4)
C17 C18 1.369(5)
C17 C16 1.367(5)
C63 H63 0.9300
C63 C62 1.380(5)
C99 H99 0.9300
C24 C23 1.369(4)
C59 H59 0.9300
C59 C58 1.372(5)
C69B C70B 1.415(8)
C69B C86 1.472(7)
C19 H19 0.9300
C19 C18 1.381(5)
C36A C37A 1.407(9)
C36A C53 1.503(7)
C22 H22 0.9300
C22 C23 1.385(4)
C39 C38A 1.452(8)
C39 C38B 1.372(13)
C12 H12A 0.9600
C12 H12B 0.9600
C12 H12C 0.9600
C9 H9A 0.9700
C9 H9B 0.9700
C9 C4 1.516(4)
C9 C10 1.527(4)
C71B C70B 1.395(7)
C71B C93 1.500(6)
C3 C20 1.516(4)
C3 C4 1.397(4)
C3 C2 1.414(4)
C62 H62 0.9300
C41 H41A 0.9600
C41 H41B 0.9600
C41 H41C 0.9600
C13 H13A 0.9700
C13 H13B 0.9700
C82 H82 0.9300
C89 H89 0.9300
C23 H23 0.9300
C58 H58 0.9300
C18 H18 0.9300
C45 H45A 0.9600
C45 H45B 0.9600
C45 H45C 0.9600
C20 H20A 0.9700
C20 H20B 0.9700
C16 H16 0.9300
C37A C38A 1.400(9)
C37A C42A 1.527(13)
C51 H51 0.9300
C53 H53A 0.9700
C53 H53B 0.9700
C53 H53C 0.9700
C53 H53D 0.9700
C53 C36B 1.560(11)
C70B C75B 1.517(9)
C77 H77A 0.9700
C77 H77B 0.9700
C77 C78 1.517(5)
C86 H86A 0.9700
C86 H86B 0.9700
C86 H86C 0.9700
C86 H86D 0.9700
C86 C69A 1.641(19)
C38A C60 1.496(7)
C78 H78A 0.9600
C78 H78B 0.9600
C78 H78C 0.9600
C93 H93A 0.9700
C93 H93B 0.9700
C93 H93C 0.9700
C93 H93D 0.9700
C93 C71A 1.68(2)
C8 H8A 0.9600
C8 H8B 0.9600
C8 H8C 0.9600
C8 C7 1.510(4)
C2 C7 1.513(4)
C75B H75A 0.9700
C75B H75B 0.9700
C75B C76B 1.507(10)
C60 H60A 0.9700
C60 H60B 0.9700
C60 H60C 0.9700
C60 H60D 0.9700
C60 C38B 1.611(14)
C7 H7A 0.9700
C7 H7B 0.9700
C43A H43A 0.9600
C43A H43B 0.9600
C43A H43C 0.9600
C43A C42A 1.540(14)
C10 H10A 0.9600
C10 H10B 0.9600
C10 H10C 0.9600
C76B H76A 0.9600
C76B H76B 0.9600
C76B H76C 0.9600
C42A H42A 0.9700
C42A H42B 0.9700
C75A H75C 0.9700
C75A H75D 0.9700
C75A C70A 1.50(2)
C75A C76A 1.57(3)
C37B C42B 1.489(19)
C37B C36B 1.383(15)
C37B C38B 1.412(17)
C42B H42C 0.9700
C42B H42D 0.9700
C42B C43B 1.52(3)
C70A C71A 1.42(2)
C70A C69A 1.38(2)
C76A H76D 0.9600
C76A H76E 0.9600
C76A H76F 0.9600
C43B H43D 0.9600
C43B H43E 0.9600
C43B H43F 0.9600

loop_
_geom_torsion_atom_site_label_1
_geom_torsion_atom_site_label_2
_geom_torsion_atom_site_label_3
_geom_torsion_atom_site_label_4
_geom_torsion
Cl4 C64 C65 C66 -178.3(3)
Cl4 C64 C63 C62 178.8(3)
Cl2 C24 C23 C22 177.6(2)
Cl9 C83 C84 C85 179.9(2)
Cl9 C83 C82 C81 -179.7(3)
Cl5 C50 C51 C52 179.6(3)
Cl1 C17 C18 C19 -179.4(3)
Cl1 C17 C16 C15 179.8(3)
Cl6 C57 C58 C59 179.7(3)
Cl8 C90 C89 C88 -179.9(3)
O3 C28 C29 C30 -179.9(3)
O3 C28 C33 C32 179.7(3)
O3 C27 C5 C6 -83.0(3)
O3 C27 C5 C4 97.1(3)
O9 C80 C85 C84 179.6(3)
O9 C80 C81 C82 -179.5(3)
O9 C79 C67 C68 84.0(3)
O9 C79 C67 C72 -90.2(3)
O5 C47 C48 C49 -179.3(3)
O5 C47 C52 C51 179.1(3)
O5 C46 C34 C35 -84.6(3)
O5 C46 C34 C39 89.7(3)
O1 C14 C15 C16 179.9(3)
O1 C14 C19 C18 -179.4(3)
O8 C87 C92 C91 179.8(4)
O8 C87 C88 C89 179.8(3)
O8 C86 C69A C68 -61.4(13)
O8 C86 C69A C70A 97.1(12)
C28 O3 C27 C5 179.8(2)
C28 C29 C30 C31 0.5(5)
C28 C33 C32 C31 -0.1(5)
C80 O9 C79 C67 -175.4(2)
C80 C85 C84 C83 -0.5(5)
C80 C81 C82 C83 0.3(5)
O4 C61 C66 C65 -178.8(3)
O4 C61 C62 C63 179.5(3)
O4 C60 C38B C39 95.0(9)
O4 C60 C38B C37B -107.0(9)
O2 C21 C26 C25 177.8(3)
O2 C21 C22 C23 -177.2(3)
C47 O5 C46 C34 174.8(3)
C47 C48 C49 C50 0.3(5)
C47 C52 C51 C50 0.1(5)
O6 C54 C55 C56 179.3(3)
O6 C54 C59 C58 -178.7(3)
O6 C53 C36B C35 65.6(10)
O6 C53 C36B C37B -92.4(9)
C46 O5 C47 C48 3.5(4)
C46 O5 C47 C52 -175.9(3)
C46 C34 C39 C44 11.4(4)
C46 C34 C39 C38A -164.4(5)
C46 C34 C39 C38B 173.8(7)
O7 C94 C99 C98 -179.7(3)
O7 C93 C71A C72 -104.6(14)
O7 C93 C71A C70A 107.4(12)
C79 O9 C80 C85 -1.8(4)
C79 O9 C80 C81 177.9(3)
C79 C67 C68 C73 4.4(4)
C79 C67 C68 C69B -170.4(4)
C79 C67 C68 C69A 168.4(8)
C79 C67 C72 C71B 167.6(4)
C79 C67 C72 C77 -11.2(4)
C79 C67 C72 C71A -168.2(11)
C35 C34 C39 C44 -174.3(3)
C35 C34 C39 C38A 9.9(6)
C35 C34 C39 C38B -11.9(8)
C35 C36A C37A C38A 0.7(9)
C35 C36A C37A C42A -177.0(8)
C35 C36A C53 O6 100.1(7)
C35 C36A C53 C36B -72.5(18)
C48 C47 C52 C51 -0.3(5)
C48 C49 C50 Cl5 -179.8(2)
C48 C49 C50 C51 -0.5(5)
C27 O3 C28 C29 4.3(4)
C27 O3 C28 C33 -176.0(3)
C27 C5 C6 C11 -5.4(4)
C27 C5 C6 C1 178.7(3)
C27 C5 C4 C9 -0.4(4)
C27 C5 C4 C3 176.9(3)
C67 C68 C73 C74 89.9(4)
C67 C68 C69B C70B 1.7(8)
C67 C68 C69B C86 -174.0(4)
C67 C68 C69A C86 167.8(7)
C67 C68 C69A C70A 10.2(15)
C67 C72 C71B C70B 4.1(7)
C67 C72 C71B C93 -174.8(4)
C67 C72 C77 C78 -80.8(4)
C67 C72 C71A C93 -154.6(9)
C67 C72 C71A C70A -9.5(19)
C68 C67 C72 C71B -6.5(5)
C68 C67 C72 C77 174.6(3)
C68 C67 C72 C71A 17.7(11)
C68 C69B C70B C71B -4.1(9)
C68 C69B C70B C75B 176.9(6)
C68 C69B C86 O8 -92.2(6)
C68 C69B C86 C69A 76(3)
C14 O1 C13 C1 -166.7(2)
C14 C15 C16 C17 0.0(6)
C14 C19 C18 C17 -1.0(5)
C61 O4 C60 C38A 179.6(4)
C61 O4 C60 C38B 177.5(5)
C61 C66 C65 C64 -0.1(5)
C5 C6 C11 C12 -89.3(3)
C5 C6 C1 C13 -177.6(3)
C5 C6 C1 C2 3.4(4)
C87 O8 C86 C69B 173.2(4)
C87 O8 C86 C69A 169.2(8)
C87 C88 C89 C90 0.9(6)
C29 C28 C33 C32 -0.6(5)
C29 C30 C31 Cl3 179.1(2)
C29 C30 C31 C32 -1.2(5)
C34 C35 C40 C41 -90.9(4)
C34 C35 C36A C37A 2.6(8)
C34 C35 C36A C53 170.9(5)
C34 C35 C36B C53 -168.1(5)
C34 C35 C36B C37B -10.3(10)
C34 C39 C38A C37A -6.5(8)
C34 C39 C38A C60 179.7(5)
C34 C39 C38B C60 160.6(6)
C34 C39 C38B C37B 3.0(12)
C6 C5 C4 C9 179.7(3)
C6 C5 C4 C3 -3.0(4)
C6 C1 C13 O1 73.6(3)
C6 C1 C2 C3 -1.1(4)
C6 C1 C2 C7 179.8(3)
C66 C61 C62 C63 1.3(5)
C85 C80 C81 C82 0.2(5)
C21 O2 C20 C3 177.3(2)
C21 C26 C25 C24 -0.4(5)
C21 C22 C23 C24 -0.8(5)
C54 O6 C53 C36A -177.2(4)
C54 O6 C53 C36B -174.5(5)
C54 C59 C58 C57 -1.0(5)
C95 C94 C99 C98 0.1(5)
C95 C96 C97 Cl7 177.5(3)
C95 C96 C97 C98 -0.2(6)
C40 C35 C34 C46 -4.1(4)
C40 C35 C34 C39 -178.4(3)
C40 C35 C36A C37A 173.1(4)
C40 C35 C36A C53 -18.6(9)
C40 C35 C36B C53 25.6(11)
C40 C35 C36B C37B -176.6(8)
C49 C50 C51 C52 0.3(5)
C91 C90 C89 C88 -1.4(6)
C94 O7 C93 C71B 178.1(3)
C94 O7 C93 C71A 175.1(8)
C94 C95 C96 C97 0.6(5)
C81 C80 C85 C84 -0.1(5)
C11 C6 C1 C13 6.5(4)
C11 C6 C1 C2 -172.5(3)
C26 C21 C22 C23 2.5(4)
C26 C25 C24 Cl2 -177.0(2)
C26 C25 C24 C23 2.2(5)
C33 C28 C29 C30 0.4(5)
C33 C32 C31 Cl3 -179.3(3)
C33 C32 C31 C30 1.0(5)
C96 C95 C94 O7 179.3(3)
C96 C95 C94 C99 -0.5(5)
C56 C57 C58 C59 0.7(5)
C72 C67 C68 C73 178.6(3)
C72 C67 C68 C69B 3.8(6)
C72 C67 C68 C69A -17.4(9)
C72 C71B C70B C69B 1.2(9)
C72 C71B C70B C75B -179.8(5)
C72 C71B C93 O7 -71.6(6)
C72 C71B C93 C71A -62(3)
C90 C91 C92 C87 0.0(6)
C25 C24 C23 C22 -1.6(5)
C52 C47 C48 C49 0.0(5)
C73 C68 C69B C70B -173.3(4)
C73 C68 C69B C86 11.1(8)
C73 C68 C69A C86 -28.3(13)
C73 C68 C69A C70A 174.1(10)
C44 C39 C38A C37A 177.7(5)
C44 C39 C38A C60 4.0(9)
C44 C39 C38B C60 -36.7(12)
C44 C39 C38B C37B 165.7(8)
C64 C63 C62 C61 -0.9(5)
C92 C87 C88 C89 0.0(5)
C92 C91 C90 Cl8 179.4(3)
C92 C91 C90 C89 0.9(6)
C65 C64 C63 C62 -0.1(6)
C57 C56 C55 C54 -0.3(5)
C55 C54 C59 C58 0.6(5)
C55 C56 C57 Cl6 -179.1(3)
C55 C56 C57 C58 -0.1(5)
C1 C6 C11 C12 86.6(4)
C1 C2 C7 C8 77.2(4)
C84 C83 C82 C81 -0.9(5)
C15 C14 C19 C18 0.0(5)
C88 C87 C92 C91 -0.4(6)
C63 C64 C65 C66 0.6(6)
C99 C98 C97 Cl7 -177.9(3)
C99 C98 C97 C96 -0.2(5)
C59 C54 C55 C56 0.0(5)
C69B C68 C73 C74 -95.2(5)
C69B C68 C69A C86 58(3)
C69B C68 C69A C70A -100(3)
C69B C70B C75B C76B 99.7(6)
C69B C86 C69A C68 -75(3)
C69B C86 C69A C70A 83(3)
C19 C14 C15 C16 0.5(5)
C36A C35 C34 C46 166.3(5)
C36A C35 C34 C39 -8.1(6)
C36A C35 C40 C41 98.7(5)
C36A C35 C36B C53 -68.5(17)
C36A C35 C36B C37B 89.3(19)
C36A C37A C38A C39 1.3(9)
C36A C37A C38A C60 174.9(6)
C36A C37A C42A C43A -100.8(7)
C36A C53 C36B C35 74.0(18)
C36A C53 C36B C37B -84.0(19)
C22 C21 C26 C25 -2.0(5)
C39 C38A C60 O4 63.6(7)
C39 C38A C60 C38B 71(2)
C97 C98 C99 C94 0.3(5)
C71B C72 C77 C78 100.5(5)
C71B C72 C71A C93 -62(3)
C71B C72 C71A C70A 83(3)
C71B C70B C75B C76B -79.3(7)
C71B C93 C71A C72 84(3)
C71B C93 C71A C70A -64(3)
C3 C2 C7 C8 -101.9(3)
C62 C61 C66 C65 -0.8(5)
C13 O1 C14 C15 -12.0(4)
C13 O1 C14 C19 167.4(3)
C13 C1 C2 C3 180.0(3)
C13 C1 C2 C7 0.9(4)
C82 C83 C84 C85 1.0(5)
C18 C17 C16 C15 -1.0(6)
C45 C44 C39 C34 78.3(4)
C45 C44 C39 C38A -106.1(5)
C45 C44 C39 C38B -84.1(8)
C20 O2 C21 C26 175.3(3)
C20 O2 C21 C22 -5.0(4)
C20 C3 C4 C5 -172.8(3)
C20 C3 C4 C9 4.5(4)
C20 C3 C2 C1 174.8(3)
C20 C3 C2 C7 -6.1(4)
C16 C17 C18 C19 1.5(5)
C37A C36A C53 O6 -91.7(6)
C37A C36A C53 C36B 95.7(19)
C37A C38A C60 O4 -110.0(6)
C37A C38A C60 C38B -103(3)
C53 O6 C54 C55 -8.5(5)
C53 O6 C54 C59 170.8(3)
C53 C36A C37A C38A -167.3(7)
C53 C36A C37A C42A 15.0(9)
C4 C5 C6 C11 174.5(3)
C4 C5 C6 C1 -1.4(4)
C4 C3 C20 O2 -111.3(3)
C4 C3 C2 C1 -3.3(4)
C4 C3 C2 C7 175.8(3)
C70B C69B C86 O8 92.2(6)
C70B C69B C86 C69A -100(3)
C70B C71B C93 O7 109.5(6)
C70B C71B C93 C71A 119(3)
C77 C72 C71B C70B -177.1(4)
C77 C72 C71B C93 4.0(7)
C77 C72 C71A C93 47.6(16)
C77 C72 C71A C70A -167.3(11)
C86 O8 C87 C92 13.9(5)
C86 O8 C87 C88 -166.0(3)
C86 C69B C70B C71B 171.5(6)
C86 C69B C70B C75B -7.5(8)
C38A C39 C38B C60 65(2)
C38A C39 C38B C37B -93(2)
C38A C37A C42A C43A 81.5(8)
C38A C60 C38B C39 -78(2)
C38A C60 C38B C37B 80(2)
C93 O7 C94 C95 20.5(4)
C93 O7 C94 C99 -159.7(3)
C93 C71B C70B C69B -179.9(5)
C93 C71B C70B C75B -1.0(8)
C2 C1 C13 O1 -107.5(3)
C2 C3 C20 O2 70.5(4)
C2 C3 C4 C5 5.3(4)
C2 C3 C4 C9 -177.4(3)
C60 O4 C61 C66 -21.7(4)
C60 O4 C61 C62 160.3(3)
C10 C9 C4 C5 87.0(4)
C10 C9 C4 C3 -90.3(4)
C42A C37A C38A C39 179.0(8)
C42A C37A C38A C60 -7.4(9)
C75A C70A C71A C72 -179.7(16)
C75A C70A C71A C93 -33.2(19)
C75A C70A C69A C68 179.2(14)
C75A C70A C69A C86 23.0(19)
C42B C37B C36B C35 -175.9(14)
C42B C37B C36B C53 -18.8(16)
C42B C37B C38B C39 179.6(14)
C42B C37B C38B C60 22.6(16)
C76A C75A C70A C71A 99.3(16)
C76A C75A C70A C69A -82.7(17)
C36B C35 C34 C46 -170.2(6)
C36B C35 C34 C39 15.5(7)
C36B C35 C40 C41 75.2(7)
C36B C35 C36A C37A -89.5(18)
C36B C35 C36A C53 78.8(18)
C36B C37B C42B C43B 82.0(16)
C36B C37B C38B C39 2.0(15)
C36B C37B C38B C60 -155.1(11)
C38B C39 C38A C37A 88(2)
C38B C39 C38A C60 -85(2)
C38B C37B C42B C43B -95.6(14)
C38B C37B C36B C35 1.7(14)
C38B C37B C36B C53 158.9(11)
C71A C72 C71B C70B -95(3)
C71A C72 C71B C93 86(3)
C71A C72 C77 C78 76.9(11)
C71A C70A C69A C68 -3(2)
C71A C70A C69A C86 -159.0(12)
C69A C68 C73 C74 -73.1(9)
C69A C68 C69B C70B 82(3)
C69A C68 C69B C86 -94(3)
C69A C70A C71A C72 2(2)
C69A C70A C71A C93 148.8(13)
